data_4072775
loop_
_publ_author_name
'G\"artner, Martin'
'G\"orls, Helmar'
'Westerhausen, Matthias'

_publ_section_title
;
 Heteroleptic Phenylcalcium Derivatives via Metathesis Reactions of
 PhCa(thf)4I with Potassium Compounds
;
_journal_issue 4
_journal_name_full Organometallics
_journal_page_first 1077
_journal_paper_doi 10.1021/om061021q
_journal_volume 26
_journal_year 2007
_chemical_formula_sum 'C14 H20 Ca O2'
_chemical_formula_weight 260.38
_chemical_name_systematic
; 
 ? 
;
_space_group_IT_number 43
_symmetry_cell_setting orthorhombic
_symmetry_space_group_name_Hall 'F 2 -2d'
_symmetry_space_group_name_H-M 'F d d 2'
_atom_sites_solution_hydrogens geom
_atom_sites_solution_primary direct
_atom_sites_solution_secondary difmap
_audit_creation_method SHELXL-97
_cell_angle_alpha 90.00
_cell_angle_beta 90.00
_cell_angle_gamma 90.00
_cell_formula_units_Z 8
_cell_length_a 13.5359(8)
_cell_length_b 22.616(2)
_cell_length_c 9.1929(8)
_cell_measurement_temperature 183(2)
_cell_volume 2814.2(4)
_computing_cell_refinement DENZO
_computing_data_collection COLLECT
_computing_data_reduction DENZO
_computing_molecular_graphics SHELXTL/PC
_computing_publication_material SHELXL-97
_computing_structure_refinement 'SHELXL-97 (Sheldrick, 1997)'
_computing_structure_solution 'SHELXS-97 (Sheldrick, 1990)'
_diffrn_ambient_temperature 183(2)
_diffrn_measured_fraction_theta_full 0.993
_diffrn_measured_fraction_theta_max 0.993
_diffrn_measurement_device_type KappaCCD
_diffrn_measurement_method 'phi- + omega-scan'
_diffrn_radiation_monochromator graphite
_diffrn_radiation_source 'fine-focus sealed tube'
_diffrn_radiation_type MoK\a
_diffrn_radiation_wavelength 0.71073
_diffrn_reflns_av_R_equivalents 0.0328
_diffrn_reflns_av_sigmaI/netI 0.0321
_diffrn_reflns_limit_h_max 17
_diffrn_reflns_limit_h_min -14
_diffrn_reflns_limit_k_max 29
_diffrn_reflns_limit_k_min -26
_diffrn_reflns_limit_l_max 9
_diffrn_reflns_limit_l_min -11
_diffrn_reflns_number 4507
_diffrn_reflns_theta_full 27.47
_diffrn_reflns_theta_max 27.47
_diffrn_reflns_theta_min 3.81
_exptl_absorpt_coefficient_mu 0.435
_exptl_absorpt_correction_T_max 0.9945
_exptl_absorpt_correction_T_min 0.9327
_exptl_absorpt_correction_type multi-scan
_exptl_absorpt_process_details
;
[c.f. r.h. blessing, acta cryst. (1995), a51, 33-38]
;
_exptl_crystal_colour colourless
_exptl_crystal_density_diffrn 1.229
_exptl_crystal_density_method 'not measured'
_exptl_crystal_description prism
_exptl_crystal_F_000 1120
_exptl_crystal_size_max 0.04
_exptl_crystal_size_mid 0.04
_exptl_crystal_size_min 0.04
_refine_diff_density_max 0.986
_refine_diff_density_min -0.275
_refine_diff_density_rms 0.066
_refine_ls_abs_structure_details 'Flack H D (1983), Acta Cryst. A39, 876-881'
_refine_ls_abs_structure_Flack 0.05(8)
_refine_ls_extinction_method none
_refine_ls_goodness_of_fit_ref 1.061
_refine_ls_hydrogen_treatment constr
_refine_ls_matrix_type full
_refine_ls_number_parameters 79
_refine_ls_number_reflns 1465
_refine_ls_number_restraints 1
_refine_ls_restrained_S_all 1.061
_refine_ls_R_factor_all 0.0502
_refine_ls_R_factor_gt 0.0461
_refine_ls_shift/su_max 0.001
_refine_ls_shift/su_mean 0.000
_refine_ls_structure_factor_coef Fsqd
_refine_ls_weighting_details 'calc w=1/[\s^2^(Fo^2^)+(0.0851P)^2^+3.1983P] where P=(Fo^2^+2Fc^2^)/3'
_refine_ls_weighting_scheme calc
_refine_ls_wR_factor_gt 0.1215
_refine_ls_wR_factor_ref 0.1246
_reflns_number_gt 1366
_reflns_number_total 1465
_reflns_threshold_expression >2sigma(I)
_cod_data_source_file om061021qsi20061107_022228.cif
_cod_data_source_block FO2815
_cod_original_sg_symbol_H-M Fdd2
_cod_database_code 4072775

loop_
_symmetry_equiv_pos_as_xyz
'x, y, z'
'-x, -y, z'
'x+1/4, -y+1/4, z+1/4'
'-x+1/4, y+1/4, z+1/4'
'x, y+1/2, z+1/2'
'-x, -y+1/2, z+1/2'
'x+1/4, -y+3/4, z+3/4'
'-x+1/4, y+3/4, z+3/4'
'x+1/2, y, z+1/2'
'-x+1/2, -y, z+1/2'
'x+3/4, -y+1/4, z+3/4'
'-x+3/4, y+1/4, z+3/4'
'x+1/2, y+1/2, z'
'-x+1/2, -y+1/2, z'
'x+3/4, -y+3/4, z+1/4'
'-x+3/4, y+3/4, z+1/4'

loop_
_atom_site_label
_atom_site_type_symbol
_atom_site_fract_x
_atom_site_fract_y
_atom_site_fract_z
_atom_site_U_iso_or_equiv
_atom_site_adp_type
_atom_site_occupancy
_atom_site_symmetry_multiplicity
_atom_site_calc_flag
_atom_site_refinement_flags
Ca Ca 0.7500 0.2500 0.36706(8) 0.0269(2) Uani 1 2 d S
O1 O 0.79008(17) 0.30505(11) 0.5847(2) 0.0445(6) Uani 1 1 d .
C1 C 0.9012(5) 0.1755(3) 0.3428(10) 0.110(3) Uani 1 1 d .
H1A H 0.9119 0.1402 0.4062 0.132 Uiso 1 1 calc R
C2 C 0.8597(4) 0.1742(3) 0.2153(11) 0.108(3) Uani 1 1 d .
H2A H 0.8340 0.1377 0.1669 0.129 Uiso 1 1 calc R
C3 C 0.8734(3) 0.2272(4) 0.1478(4) 0.094(2) Uani 1 1 d .
H3A H 0.8612 0.2358 0.0427 0.112 Uiso 1 1 calc R
C4 C 0.9267(3) 0.26154(17) 0.2423(6) 0.0653(14) Uani 1 1 d .
H4A H 0.9598 0.2998 0.2178 0.078 Uiso 1 1 calc R
C5 C 0.9441(3) 0.2282(3) 0.3627(5) 0.0770(17) Uani 1 1 d .
H5A H 0.9918 0.2382 0.4421 0.092 Uiso 1 1 calc R
C6 C 0.7936(3) 0.2707(2) 0.7150(4) 0.0552(10) Uani 1 1 d .
H6A H 0.7908 0.2970 0.8011 0.066 Uiso 1 1 calc R
H6B H 0.8559 0.2479 0.7191 0.066 Uiso 1 1 calc R
C7 C 0.8643(3) 0.3501(2) 0.5840(6) 0.0628(11) Uani 1 1 d .
H7A H 0.8492 0.3795 0.6593 0.094 Uiso 1 1 calc R
H7B H 0.8655 0.3695 0.4886 0.094 Uiso 1 1 calc R
H7C H 0.9289 0.3324 0.6037 0.094 Uiso 1 1 calc R

loop_
_atom_site_aniso_label
_atom_site_aniso_U_11
_atom_site_aniso_U_22
_atom_site_aniso_U_33
_atom_site_aniso_U_23
_atom_site_aniso_U_13
_atom_site_aniso_U_12
Ca 0.0211(3) 0.0363(3) 0.0232(3) 0.000 0.000 0.0014(3)
O1 0.0370(12) 0.0631(14) 0.0334(12) -0.0137(10) -0.0091(9) 0.0073(10)
C1 0.098(4) 0.079(4) 0.153(7) 0.065(4) 0.095(5) 0.056(3)
C2 0.061(3) 0.105(4) 0.157(7) -0.093(5) 0.067(4) -0.041(3)
C3 0.037(2) 0.219(7) 0.0253(18) -0.004(3) 0.0046(16) 0.045(3)
C4 0.0375(19) 0.050(2) 0.108(4) 0.003(2) 0.038(2) 0.0016(15)
C5 0.0308(17) 0.161(5) 0.0387(19) -0.024(4) -0.0074(18) 0.035(2)
C6 0.045(2) 0.092(3) 0.0285(16) -0.0081(18) -0.0087(14) 0.0186(19)
C7 0.053(2) 0.062(2) 0.074(3) -0.030(2) -0.015(2) -0.0037(17)

loop_
_atom_type_symbol
_atom_type_description
_atom_type_scat_dispersion_real
_atom_type_scat_dispersion_imag
_atom_type_scat_source
C C 0.0033 0.0016 'International Tables Vol C Tables 4.2.6.8 and 6.1.1.4'
H H 0.0000 0.0000 'International Tables Vol C Tables 4.2.6.8 and 6.1.1.4'
O O 0.0106 0.0060 'International Tables Vol C Tables 4.2.6.8 and 6.1.1.4'
Ca Ca 0.2262 0.3064 'International Tables Vol C Tables 4.2.6.8 and 6.1.1.4'

loop_
_geom_angle_atom_site_label_1
_geom_angle_atom_site_label_2
_geom_angle_atom_site_label_3
_geom_angle
_geom_angle_site_symmetry_1
_geom_angle_site_symmetry_3
O1 Ca O1 68.33(12) 14_655 .
O1 Ca C1 102.9(3) 14_655 14_655
O1 Ca C1 85.18(14) . 14_655
O1 Ca C1 85.18(14) 14_655 .
O1 Ca C1 102.9(3) . .
C1 Ca C1 170.4(4) 14_655 .
O1 Ca C4 127.44(13) 14_655 .
O1 Ca C4 96.00(13) . .
C1 Ca C4 126.3(3) 14_655 .
C1 Ca C4 48.36(14) . .
O1 Ca C4 96.00(13) 14_655 14_655
O1 Ca C4 127.44(13) . 14_655
C1 Ca C4 48.36(14) 14_655 14_655
C1 Ca C4 126.3(3) . 14_655
C4 Ca C4 129.0(3) . 14_655
O1 Ca C2 103.1(2) 14_655 .
O1 Ca C2 129.8(2) . .
C1 Ca C2 142.5(4) 14_655 .
C1 Ca C2 28.3(2) . .
C4 Ca C2 48.49(14) . .
C4 Ca C2 102.2(2) 14_655 .
O1 Ca C2 129.8(2) 14_655 14_655
O1 Ca C2 103.1(2) . 14_655
C1 Ca C2 28.3(2) 14_655 14_655
C1 Ca C2 142.5(4) . 14_655
C4 Ca C2 102.2(2) . 14_655
C4 Ca C2 48.49(14) 14_655 14_655
C2 Ca C2 116.8(5) . 14_655
O1 Ca C3 131.74(18) 14_655 .
O1 Ca C3 125.74(16) . .
C1 Ca C3 122.8(3) 14_655 .
C1 Ca C3 48.1(2) . .
C4 Ca C3 29.77(19) . .
C4 Ca C3 102.58(17) 14_655 .
C2 Ca C3 29.6(2) . .
C2 Ca C3 94.5(3) 14_655 .
O1 Ca C3 125.74(16) 14_655 14_655
O1 Ca C3 131.74(18) . 14_655
C1 Ca C3 48.1(2) 14_655 14_655
C1 Ca C3 122.8(3) . 14_655
C4 Ca C3 102.58(17) . 14_655
C4 Ca C3 29.77(19) 14_655 14_655
C2 Ca C3 94.5(3) . 14_655
C2 Ca C3 29.6(2) 14_655 14_655
C3 Ca C3 81.91(18) . 14_655
O1 Ca C5 83.49(11) 14_655 14_655
O1 Ca C5 97.93(14) . 14_655
C1 Ca C5 29.1(2) 14_655 14_655
C1 Ca C5 150.6(2) . 14_655
C4 Ca C5 149.03(15) . 14_655
C4 Ca C5 29.52(17) 14_655 14_655
C2 Ca C5 131.2(2) . 14_655
C2 Ca C5 47.60(18) 14_655 14_655
C3 Ca C5 129.78(14) . 14_655
C3 Ca C5 48.52(13) 14_655 14_655
O1 Ca C5 97.93(14) 14_655 .
O1 Ca C5 83.49(11) . .
C1 Ca C5 150.6(2) 14_655 .
C1 Ca C5 29.1(2) . .
C4 Ca C5 29.52(17) . .
C4 Ca C5 149.03(15) 14_655 .
C2 Ca C5 47.60(18) . .
C2 Ca C5 131.2(2) 14_655 .
C3 Ca C5 48.52(13) . .
C3 Ca C5 129.78(14) 14_655 .
C5 Ca C5 178.3(2) 14_655 .
C6 O1 C7 111.6(3) . .
C6 O1 Ca 114.9(2) . .
C7 O1 Ca 121.4(2) . .
C2 C1 C5 109.4(5) . .
C2 C1 Ca 76.0(3) . .
C5 C1 Ca 76.0(2) . .
C1 C2 C3 109.3(5) . .
C1 C2 Ca 75.7(3) . .
C3 C2 Ca 75.4(3) . .
C2 C3 C4 106.4(5) . .
C2 C3 Ca 75.0(3) . .
C4 C3 Ca 75.0(2) . .
C5 C4 C3 107.0(5) . .
C5 C4 Ca 75.6(2) . .
C3 C4 Ca 75.2(2) . .
C1 C5 C4 107.8(5) . .
C1 C5 Ca 74.9(3) . .
C4 C5 Ca 74.9(2) . .
O1 C6 C6 108.2(2) . 14_655

loop_
_geom_bond_atom_site_label_1
_geom_bond_atom_site_label_2
_geom_bond_distance
_geom_bond_site_symmetry_2
Ca O1 2.418(2) 14_655
Ca O1 2.418(2) .
Ca C1 2.660(4) 14_655
Ca C1 2.660(4) .
Ca C4 2.665(4) .
Ca C4 2.665(4) 14_655
Ca C2 2.663(5) .
Ca C2 2.663(5) 14_655
Ca C3 2.668(4) .
Ca C3 2.668(4) 14_655
Ca C5 2.674(3) 14_655
Ca C5 2.674(3) .
O1 C6 1.428(5) .
O1 C7 1.431(5) .
C1 C2 1.300(11) .
C1 C5 1.339(10) .
C2 C3 1.362(11) .
C3 C4 1.370(9) .
C4 C5 1.360(8) .
C6 C6 1.507(9) 14_655
